data_1570878
loop_
_publ_author_name
'Liao, Qiuyan'
'Li, Aisen'
'Huang, Arui'
'Wang, Jiaqiang'
'Chang, Kai'
'Li, Hehua'
'Yao, Pengfei'
'Zhong, Cheng'
'Xie, Peidong'
'Wang, Jinfeng'
'Li, Zhen'
'Li, Qianqian'

_publ_section_title
;
 Controllable &#x3c0;-&#x3c0; coupling of intramolecular dimer models in
 aggregated states.
;
_journal_issue 12
_journal_name_full 'Chemical science'
_journal_page_first 4364
_journal_page_last 4373
_journal_paper_doi 10.1039/d3sc05533g
_journal_volume 15
_journal_year 2024
_chemical_formula_moiety 'C37 H38 O'
_chemical_formula_sum 'C37 H38 O'
_chemical_formula_weight 498.713
_space_group_crystal_system orthorhombic
_space_group_IT_number 61
_space_group_name_Hall '-P 2ac 2ab'
_space_group_name_H-M_alt 'P b c a'
_symmetry_Int_Tables_number 61
_audit_creation_date 2022-06-20
_audit_creation_method
;
Olex2 1.3
(compiled 2020.11.12 svn.r5f609507 for OlexSys, GUI svn.r6408)
;
_audit_update_record
;
2022-06-20 deposited with the CCDC.	2024-02-01 downloaded from the CCDC.
;
_cell_angle_alpha 90
_cell_angle_beta 90
_cell_angle_gamma 90
_cell_formula_units_Z 8
_cell_length_a 13.254(3)
_cell_length_b 11.5590(16)
_cell_length_c 38.103(5)
_cell_measurement_reflns_used 5740
_cell_measurement_temperature 296(2)
_cell_measurement_theta_max 25.07
_cell_measurement_theta_min 2.40
_cell_volume 5837.5(17)
_computing_cell_refinement 'SAINT v7.68A (Bruker, 2009)'
_computing_data_reduction 'SAINT v7.68A (Bruker, 2009)'
_computing_molecular_graphics 'Olex2 1.3 (Dolomanov et al., 2009)'
_computing_publication_material 'Olex2 1.3 (Dolomanov et al., 2009)'
_computing_structure_refinement 'olex2.refine 1.3 (Bourhis et al., 2015)'
_diffrn_ambient_temperature 296.15
_diffrn_measured_fraction_theta_full 0.9996
_diffrn_measured_fraction_theta_max 0.9996
_diffrn_measurement_device_type 'Bruker APEX-II CCD'
_diffrn_measurement_method '\f and \w scans'
_diffrn_radiation_monochromator graphite
_diffrn_radiation_type 'Mo K\a'
_diffrn_radiation_wavelength 0.71073
_diffrn_reflns_av_R_equivalents 0.0823
_diffrn_reflns_av_unetI/netI 0.0521
_diffrn_reflns_Laue_measured_fraction_full 0.9996
_diffrn_reflns_Laue_measured_fraction_max 0.9996
_diffrn_reflns_limit_h_max 16
_diffrn_reflns_limit_h_min -15
_diffrn_reflns_limit_k_max 12
_diffrn_reflns_limit_k_min -14
_diffrn_reflns_limit_l_max 47
_diffrn_reflns_limit_l_min -47
_diffrn_reflns_number 44149
_diffrn_reflns_point_group_measured_fraction_full 0.9996
_diffrn_reflns_point_group_measured_fraction_max 0.9996
_diffrn_reflns_theta_full 24.9997
_diffrn_reflns_theta_max 25.00
_diffrn_reflns_theta_min 1.87
_diffrn_source_current 0.0
_diffrn_source_power 0.0
_diffrn_source_voltage 0.0
_diffrn_standards_number 0
_exptl_absorpt_coefficient_mu 0.066
_exptl_absorpt_correction_T_max 0.7454
_exptl_absorpt_correction_T_min 0.6181
_exptl_absorpt_correction_type none
_exptl_absorpt_process_details
;
SADABS-2008/1 (Bruker,2008) was used for absorption correction.
wR2(int) was 0.0775 before and 0.0510 after correction.
The Ratio of minimum to maximum transmission is 0.8292.
The \l/2 correction factor is 0.0015.
;
_exptl_crystal_colour 'clear light colourless'
_exptl_crystal_colour_lustre clear
_exptl_crystal_colour_modifier light
_exptl_crystal_colour_primary colourless
_exptl_crystal_density_diffrn 1.135
_exptl_crystal_description block
_exptl_crystal_F_000 2144.855
_exptl_crystal_size_max 0.1
_exptl_crystal_size_mid 0.1
_exptl_crystal_size_min 0.1
_refine_diff_density_max 0.2772
_refine_diff_density_min -0.2432
_refine_diff_density_rms 0.0612
_refine_ls_d_res_high 0.8409
_refine_ls_d_res_low 10.8802
_refine_ls_goodness_of_fit_ref 1.0934
_refine_ls_hydrogen_treatment constr
_refine_ls_matrix_type full
_refine_ls_number_constraints 86
_refine_ls_number_parameters 413
_refine_ls_number_reflns 5126
_refine_ls_number_restraints 42
_refine_ls_restrained_S_all 1.0885
_refine_ls_R_factor_all 0.0975
_refine_ls_R_factor_gt 0.0580
_refine_ls_shift/su_max 0.0000
_refine_ls_shift/su_mean 0.0000
_refine_ls_structure_factor_coef Fsqd
_refine_ls_weighting_details 'w=1/[\s^2^(Fo^2^)+(0.0539P)^2^+1.9776P] where P=(Fo^2^+2Fc^2^)/3'
_refine_ls_weighting_scheme calc
_refine_ls_wR_factor_gt 0.1279
_refine_ls_wR_factor_ref 0.1495
_reflns_Friedel_coverage 0.0
_reflns_limit_h_max 15
_reflns_limit_h_min 0
_reflns_limit_k_max 13
_reflns_limit_k_min 0
_reflns_limit_l_max 45
_reflns_limit_l_min 0
_reflns_number_gt 3355
_reflns_number_total 5126
_reflns_threshold_expression I>=2u(I)
_cod_data_source_file d3sc05533g4.cif
_cod_data_source_block Y
_cod_depositor_comments 'Adding full bibliography for 1570870--1570891.cif.'
_cod_original_cell_volume 5837.6(18)
_cod_database_code 1570878
_olex2_refinement_description
;
1. Fixed Uiso
 At 1.2 times of:
  All C(H) groups
 At 1.5 times of:
  All C(H,H,H) groups
2. Restrained distances
 C30-C31 \\sim C30-C31a
 with sigma of 0.02
 C30-C32 \\sim C30-C32a
 with sigma of 0.02
 C30-C33 \\sim C30-C33a
 with sigma of 0.02
3. Rigid bond restraints
 C34
 with sigma for 1-2 distances of 0.01 and sigma for 1-3 distances of 0.01
4. Uiso/Uaniso restraints and constraints
Uanis(C32) \\sim Ueq, Uanis(C32a) \\sim Ueq: with sigma of 0.01 and sigma for
terminal atoms of 0.02
Uanis(C33) \\sim Ueq, Uanis(C33a) \\sim Ueq: with sigma of 0.01 and sigma for
terminal atoms of 0.02
Uanis(C31) \\sim Ueq, Uanis(C31a) \\sim Ueq: with sigma of 0.01 and sigma for
terminal atoms of 0.02
5. Others
 Sof(C35a)=Sof(H35d)=Sof(H35e)=Sof(H35f)=Sof(C36a)=Sof(H36d)=Sof(H36e)=
 Sof(H36f)=Sof(C37a)=Sof(H37d)=Sof(H37e)=Sof(H37f)=Sof(H35d)=Sof(H35e)=
 Sof(H35f)=Sof(H36d)=Sof(H36e)=Sof(H36f)=Sof(H37d)=Sof(H37e)=Sof(H37f)=1-FVAR(1)
 Sof(C35)=Sof(H35a)=Sof(H35b)=Sof(H35c)=Sof(C36)=Sof(H36a)=Sof(H36b)=Sof(H36c)=
 Sof(C37)=Sof(H37a)=Sof(H37b)=Sof(H37c)=Sof(H35a)=Sof(H35b)=Sof(H35c)=Sof(H36a)=
 Sof(H36b)=Sof(H36c)=Sof(H37a)=Sof(H37b)=Sof(H37c)=FVAR(1)
 Sof(C31a)=Sof(C32a)=Sof(C33a)=Sof(H31d)=Sof(H31e)=Sof(H31f)=Sof(H32d)=
 Sof(H32e)=Sof(H32f)=Sof(H33d)=Sof(H33e)=Sof(H33f)=1-FVAR(2)
 Sof(C31)=Sof(C32)=Sof(C33)=Sof(H31a)=Sof(H31b)=Sof(H31c)=Sof(H32a)=Sof(H32b)=
 Sof(H32c)=Sof(H33a)=Sof(H33b)=Sof(H33c)=FVAR(2)
6.a Aromatic/amide H refined with riding coordinates:
 C5(H5), C3(H3), C12(H12), C11(H11), C9(H9), C26(H26), C17(H17), C16(H16),
 C15(H15), C14(H14), C21(H21), C22(H22), C23(H23), C24(H24)
6.b Idealised Me refined as rotating group:
 C28(H28a,H28b,H28c), C29(H29a,H29b,H29c), C31(H31a,H31b,H31c), C32(H32a,H32b,
 H32c), C33(H33a,H33b,H33c), C35(H35a,H35b,H35c), C35a(H35d,H35e,H35f),
 C36(H36a,H36b,H36c), C36a(H36d,H36e,H36f), C37(H37a,H37b,H37c), C37a(H37d,H37e,
 H37f), C31a(H31d,H31e,H31f), C32a(H32d,H32e,H32f), C33a(H33d,H33e,H33f)
;
_olex2_submission_special_instructions 'No special instructions were received'

loop_
_space_group_symop_id
_space_group_symop_operation_xyz
1 x,y,z
2 x+1/2,-y+1/2,-z
3 -x,y+1/2,-z+1/2
4 -x+1/2,-y,z+1/2
5 -x,-y,-z
6 -x-1/2,y-1/2,z
7 x,-y-1/2,z-1/2
8 x-1/2,y,-z-1/2

loop_
_atom_site_label
_atom_site_type_symbol
_atom_site_fract_x
_atom_site_fract_y
_atom_site_fract_z
_atom_site_U_iso_or_equiv
_atom_site_adp_type
_atom_site_occupancy
_atom_site_refinement_flags_posn
_atom_site_refinement_flags_adp
_atom_site_disorder_group
O1 O 0.49277(10) 0.54210(14) 0.14574(3) 0.0475(4) Uani 1.000000 . . .
C1 C 0.52303(15) 0.57767(19) 0.11288(5) 0.0386(5) Uani 1.000000 . . .
C2 C 0.46093(16) 0.6598(2) 0.09711(6) 0.0445(6) Uani 1.000000 . . .
C3 C 0.48730(18) 0.6998(2) 0.06424(6) 0.0519(6) Uani 1.000000 . . .
C4 C 0.57243(17) 0.6622(2) 0.04641(5) 0.0464(6) Uani 1.000000 . . .
C5 C 0.63077(16) 0.5801(2) 0.06311(5) 0.0434(6) Uani 1.000000 . . .
C6 C 0.60840(15) 0.53557(19) 0.09631(5) 0.0370(5) Uani 1.000000 . . .
C7 C 0.55244(15) 0.46452(18) 0.16378(5) 0.0371(5) Uani 1.000000 . . .
C8 C 0.63854(15) 0.41587(18) 0.14990(5) 0.0356(5) Uani 1.000000 . . .
C9 C 0.69050(16) 0.33804(18) 0.17148(5) 0.0416(5) Uani 1.000000 . . .
C10 C 0.66006(17) 0.30872(18) 0.20516(5) 0.0405(5) Uani 1.000000 . . .
C11 C 0.57281(17) 0.3612(2) 0.21762(6) 0.0466(6) Uani 1.000000 . . .
C12 C 0.51919(17) 0.4376(2) 0.19722(5) 0.0450(6) Uani 1.000000 . . .
C13 C 0.1848(2) 0.7156(4) 0.11966(8) 0.0802(11) Uani 1.000000 . . .
C14 C 0.0886(2) 0.6650(5) 0.11065(10) 0.1120(16) Uani 1.000000 . . .
C15 C 0.0818(3) 0.5739(5) 0.08917(11) 0.1224(18) Uani 1.000000 . . .
C16 C 0.1684(2) 0.5228(3) 0.07538(8) 0.0934(11) Uani 1.000000 . . .
C17 C 0.2610(2) 0.5659(3) 0.08304(7) 0.0716(9) Uani 1.000000 . . .
C18 C 0.27354(18) 0.6628(3) 0.10557(7) 0.0593(7) Uani 1.000000 . . .
C19 C 0.36876(17) 0.7067(2) 0.11482(6) 0.0502(6) Uani 1.000000 . . .
C20 C 0.3779(2) 0.7989(2) 0.13868(6) 0.0578(7) Uani 1.000000 . . .
C21 C 0.4723(2) 0.8412(3) 0.15055(7) 0.0700(8) Uani 1.000000 . . .
C22 C 0.4785(3) 0.9319(3) 0.17282(8) 0.0940(11) Uani 1.000000 . . .
C23 C 0.3910(4) 0.9897(3) 0.18426(10) 0.1098(13) Uani 1.000000 . . .
C24 C 0.2996(4) 0.9521(4) 0.17376(10) 0.1023(13) Uani 1.000000 . . .
C25 C 0.2883(2) 0.8544(3) 0.15155(8) 0.0754(9) Uani 1.000000 . . .
C26 C 0.1945(3) 0.8098(4) 0.14156(9) 0.0924(12) Uani 1.000000 . . .
C27 C 0.67562(16) 0.44393(19) 0.11296(5) 0.0410(5) Uani 1.000000 . . .
C28 C 0.78445(17) 0.4892(3) 0.11443(7) 0.0633(8) Uani 1.000000 . . .
C29 C 0.6724(2) 0.3334(2) 0.09034(6) 0.0679(8) Uani 1.000000 . . .
C30 C 0.5972(2) 0.7115(2) 0.01008(6) 0.0586(7) Uani 1.000000 D . .
C31 C 0.5177(3) 0.6754(4) -0.01589(8) 0.0967(17) Uani 0.861(6) D U 1
C32 C 0.6003(4) 0.8450(3) 0.01273(9) 0.0913(16) Uani 0.861(6) D U 1
C33 C 0.7005(3) 0.6745(4) -0.00272(9) 0.0917(16) Uani 0.861(6) D U 1
C34 C 0.72083(19) 0.2248(2) 0.22797(6) 0.0514(6) Uani 1.000000 . U .
C35 C 0.7568(8) 0.1257(6) 0.20693(14) 0.112(4) Uani 0.720(15) . . 1
C35a C 0.8346(13) 0.202(2) 0.2113(4) 0.111(9) Uani 0.280(15) . . 2
C36 C 0.8072(5) 0.2904(5) 0.2441(2) 0.096(3) Uani 0.720(15) . . 1
C36a C 0.744(2) 0.2673(18) 0.2622(4) 0.133(14) Uani 0.280(15) . . 2
C37 C 0.6562(4) 0.1778(6) 0.25871(16) 0.094(3) Uani 0.720(15) . . 1
C37a C 0.6746(19) 0.1070(13) 0.2273(7) 0.146(14) Uani 0.280(15) . . 2
C31a C 0.518(2) 0.797(2) -0.0036(7) 0.100(10) Uani 0.139(6) D U 2
C32a C 0.695(2) 0.777(3) 0.0090(10) 0.133(13) Uani 0.139(6) D U 2
C33a C 0.601(3) 0.606(2) -0.0173(7) 0.120(12) Uani 0.139(6) D U 2
H5 H 0.68806(16) 0.5530(2) 0.05167(5) 0.0521(7) Uiso 1.000000 R . .
H3 H 0.44607(18) 0.7545(2) 0.05355(6) 0.0623(8) Uiso 1.000000 R . .
H12 H 0.46054(17) 0.4713(2) 0.20590(5) 0.0540(7) Uiso 1.000000 R . .
H11 H 0.55028(17) 0.3443(2) 0.24016(6) 0.0560(7) Uiso 1.000000 R . .
H9 H 0.74887(16) 0.30397(18) 0.16272(5) 0.0499(6) Uiso 1.000000 R . .
H26 H 0.1363(3) 0.8452(4) 0.15004(9) 0.1109(15) Uiso 1.000000 R . .
H17 H 0.3177(2) 0.5311(3) 0.07330(7) 0.0859(10) Uiso 1.000000 R . .
H16 H 0.1626(2) 0.4586(3) 0.06081(8) 0.1121(14) Uiso 1.000000 R . .
H15 H 0.0187(3) 0.5443(5) 0.08338(11) 0.147(2) Uiso 1.000000 R . .
H14 H 0.0299(2) 0.6966(5) 0.12001(10) 0.1344(19) Uiso 1.000000 R . .
H21 H 0.5312(2) 0.8058(3) 0.14284(7) 0.0840(9) Uiso 1.000000 R . .
H22 H 0.5413(3) 0.9565(3) 0.18068(8) 0.1128(13) Uiso 1.000000 R . .
H23 H 0.3963(4) 1.0535(3) 0.19900(10) 0.1317(16) Uiso 1.000000 R . .
H24 H 0.2422(4) 0.9913(4) 0.18129(10) 0.1228(16) Uiso 1.000000 R . .
H28a H 0.8077(5) 0.5053(15) 0.09107(7) 0.0950(12) Uiso 1.000000 GR . .
H28b H 0.7866(3) 0.5588(9) 0.1282(4) 0.0950(12) Uiso 1.000000 GR . .
H28c H 0.8271(3) 0.4318(7) 0.1250(4) 0.0950(12) Uiso 1.000000 GR . .
H29a H 0.6044(3) 0.3048(9) 0.0894(4) 0.1018(12) Uiso 1.000000 GR . .
H29b H 0.6953(13) 0.3509(4) 0.06704(15) 0.1018(12) Uiso 1.000000 GR . .
H29c H 0.7153(11) 0.2756(6) 0.1006(3) 0.1018(12) Uiso 1.000000 GR . .
H31a H 0.5185(16) 0.5928(5) -0.0184(6) 0.145(3) Uiso 0.861(6) GR . 1
H31b H 0.4526(4) 0.700(2) -0.0077(4) 0.145(3) Uiso 0.861(6) GR . 1
H31c H 0.5312(13) 0.711(2) -0.0382(2) 0.145(3) Uiso 0.861(6) GR . 1
H32a H 0.5344(6) 0.8735(4) 0.0186(8) 0.137(2) Uiso 0.861(6) GR . 1
H32b H 0.6473(17) 0.8674(3) 0.0306(5) 0.137(2) Uiso 0.861(6) GR . 1
H32c H 0.621(2) 0.8769(3) -0.0094(2) 0.137(2) Uiso 0.861(6) GR . 1
H33a H 0.7500(4) 0.692(2) 0.0149(3) 0.138(2) Uiso 0.861(6) GR . 1
H33b H 0.7003(7) 0.5929(7) -0.0073(7) 0.138(2) Uiso 0.861(6) GR . 1
H33c H 0.7168(10) 0.716(2) -0.0239(4) 0.138(2) Uiso 0.861(6) GR . 1
H35a H 0.7001(8) 0.086(2) 0.1968(10) 0.168(6) Uiso 0.720(15) GR . 1
H35b H 0.800(3) 0.1531(7) 0.1886(8) 0.168(6) Uiso 0.720(15) GR . 1
H35c H 0.793(3) 0.073(2) 0.2218(3) 0.168(6) Uiso 0.720(15) GR . 1
H35d H 0.8284(13) 0.174(9) 0.1878(11) 0.166(14) Uiso 0.280(15) GR . 2
H35e H 0.872(3) 0.274(3) 0.211(3) 0.166(14) Uiso 0.280(15) GR . 2
H35f H 0.870(4) 0.146(8) 0.2254(17) 0.166(14) Uiso 0.280(15) GR . 2
H36a H 0.8503(17) 0.319(3) 0.2259(2) 0.145(5) Uiso 0.720(15) GR . 1
H36b H 0.7813(5) 0.354(2) 0.2576(9) 0.145(5) Uiso 0.720(15) GR . 1
H36c H 0.8450(19) 0.2398(10) 0.2591(9) 0.145(5) Uiso 0.720(15) GR . 1
H36d H 0.784(9) 0.336(8) 0.2603(4) 0.20(2) Uiso 0.280(15) GR . 2
H36e H 0.682(2) 0.285(12) 0.2744(14) 0.20(2) Uiso 0.280(15) GR . 2
H36f H 0.780(10) 0.209(5) 0.2750(14) 0.20(2) Uiso 0.280(15) GR . 2
H37a H 0.638(2) 0.2404(8) 0.2740(6) 0.141(5) Uiso 0.720(15) GR . 1
H37b H 0.5962(14) 0.142(3) 0.24957(17) 0.141(5) Uiso 0.720(15) GR . 1
H37c H 0.6944(11) 0.121(2) 0.2716(6) 0.141(5) Uiso 0.720(15) GR . 1
H37d H 0.609(5) 0.110(3) 0.238(4) 0.22(2) Uiso 0.280(15) GR . 2
H37e H 0.668(11) 0.082(6) 0.2034(7) 0.22(2) Uiso 0.280(15) GR . 2
H37f H 0.717(6) 0.054(3) 0.240(4) 0.22(2) Uiso 0.280(15) GR . 2
H31d H 0.452(3) 0.762(7) -0.003(5) 0.151(14) Uiso 0.139(6) GR . 2
H31e H 0.518(11) 0.865(8) 0.011(3) 0.151(14) Uiso 0.139(6) GR . 2
H31f H 0.534(9) 0.818(14) -0.027(2) 0.151(14) Uiso 0.139(6) GR . 2
H32d H 0.695(9) 0.835(16) 0.027(5) 0.199(19) Uiso 0.139(6) GR . 2
H32e H 0.750(3) 0.725(5) 0.013(7) 0.199(19) Uiso 0.139(6) GR . 2
H32f H 0.703(10) 0.813(19) -0.014(3) 0.199(19) Uiso 0.139(6) GR . 2
H33d H 0.653(13) 0.553(11) -0.010(4) 0.181(17) Uiso 0.139(6) GR . 2
H33e H 0.537(7) 0.567(13) -0.018(5) 0.181(17) Uiso 0.139(6) GR . 2
H33f H 0.616(18) 0.635(3) -0.0403(13) 0.181(17) Uiso 0.139(6) GR . 2

loop_
_atom_site_aniso_label
_atom_site_aniso_U_11
_atom_site_aniso_U_22
_atom_site_aniso_U_33
_atom_site_aniso_U_12
_atom_site_aniso_U_13
_atom_site_aniso_U_23
O1 0.0372(8) 0.0625(11) 0.0429(8) 0.0145(8) 0.0081(6) 0.0180(7)
C1 0.0335(11) 0.0472(14) 0.0351(10) 0.0010(10) 0.0013(9) 0.0096(9)
C2 0.0354(12) 0.0523(15) 0.0458(12) 0.0056(11) 0.0013(10) 0.0120(11)
C3 0.0462(14) 0.0594(16) 0.0502(13) 0.0092(12) -0.0022(11) 0.0201(11)
C4 0.0449(13) 0.0555(16) 0.0388(12) -0.0012(12) -0.0006(10) 0.0100(11)
C5 0.0388(12) 0.0537(15) 0.0378(11) 0.0021(11) 0.0043(9) 0.0033(10)
C6 0.0329(11) 0.0417(13) 0.0363(11) -0.0011(10) -0.0010(9) 0.0035(9)
C7 0.0322(11) 0.0403(13) 0.0388(11) 0.0008(10) -0.0026(9) 0.0065(9)
C8 0.0343(11) 0.0351(12) 0.0373(11) -0.0010(10) -0.0013(9) 0.0010(9)
C9 0.0412(13) 0.0372(13) 0.0464(12) 0.0076(11) -0.0020(10) -0.0005(10)
C10 0.0489(14) 0.0314(12) 0.0412(12) -0.0017(10) -0.0062(10) 0.0017(9)
C11 0.0526(14) 0.0497(15) 0.0376(12) -0.0018(12) 0.0019(10) 0.0083(10)
C12 0.0403(12) 0.0534(15) 0.0415(12) 0.0033(11) 0.0052(9) 0.0060(10)
C13 0.0458(18) 0.130(3) 0.0653(18) 0.0315(18) 0.0126(14) 0.049(2)
C14 0.0404(19) 0.211(5) 0.085(3) 0.028(3) 0.0055(18) 0.068(3)
C15 0.055(2) 0.225(6) 0.086(3) -0.024(3) -0.018(2) 0.067(3)
C16 0.065(2) 0.134(3) 0.081(2) -0.023(2) -0.0162(17) 0.045(2)
C17 0.0516(17) 0.100(2) 0.0628(16) -0.0020(16) -0.0078(13) 0.0352(17)
C18 0.0404(15) 0.084(2) 0.0536(14) 0.0148(14) -0.0001(12) 0.0335(15)
C19 0.0405(14) 0.0625(17) 0.0475(13) 0.0163(12) 0.0068(10) 0.0249(12)
C20 0.0564(16) 0.0636(18) 0.0535(14) 0.0186(14) 0.0157(12) 0.0223(13)
C21 0.070(2) 0.069(2) 0.0709(18) 0.0027(16) 0.0199(15) 0.0014(15)
C22 0.115(3) 0.085(2) 0.081(2) -0.008(2) 0.026(2) -0.0090(19)
C23 0.157(4) 0.084(3) 0.088(3) 0.011(3) 0.052(3) -0.005(2)
C24 0.132(3) 0.090(3) 0.085(2) 0.049(3) 0.054(2) 0.019(2)
C25 0.077(2) 0.084(2) 0.0651(17) 0.0384(18) 0.0318(16) 0.0306(16)
C26 0.064(2) 0.133(3) 0.080(2) 0.057(2) 0.0327(17) 0.045(2)
C27 0.0384(12) 0.0448(14) 0.0398(11) 0.0058(11) 0.0047(9) 0.0037(10)
C28 0.0368(13) 0.088(2) 0.0653(15) 0.0079(13) 0.0031(11) 0.0251(14)
C29 0.097(2) 0.0594(17) 0.0477(14) 0.0141(16) 0.0094(14) -0.0029(12)
C30 0.0630(17) 0.072(2) 0.0405(13) -0.0029(14) 0.0016(11) 0.0159(12)
C31 0.104(3) 0.138(4) 0.0480(18) -0.035(3) -0.0206(18) 0.0212(19)
C32 0.128(4) 0.080(3) 0.066(2) -0.017(2) 0.013(2) 0.0286(18)
C33 0.090(3) 0.131(4) 0.055(2) 0.009(2) 0.0306(17) 0.034(2)
C34 0.0654(17) 0.0411(15) 0.0475(13) 0.0099(13) -0.0076(12) 0.0065(11)
C35 0.189(11) 0.069(5) 0.080(3) 0.068(6) -0.008(4) 0.007(3)
C35a 0.096(12) 0.125(19) 0.112(12) 0.069(12) -0.015(9) 0.034(12)
C36 0.084(4) 0.096(4) 0.109(6) -0.016(4) -0.051(4) 0.037(4)
C36a 0.21(3) 0.109(18) 0.074(10) 0.08(2) -0.059(14) -0.026(10)
C37 0.085(4) 0.098(6) 0.098(5) 0.017(3) 0.008(3) 0.065(5)
C37a 0.21(2) 0.058(10) 0.18(3) -0.030(13) -0.08(2) 0.048(14)
C31a 0.110(12) 0.104(12) 0.087(11) 0.004(5) 0.003(5) 0.012(5)
C32a 0.130(15) 0.136(15) 0.132(15) -0.005(5) 0.002(5) 0.003(5)
C33a 0.135(14) 0.119(14) 0.107(13) 0.001(5) 0.007(5) -0.001(5)

loop_
_atom_type_symbol
_atom_type_scat_dispersion_real
_atom_type_scat_dispersion_imag
_atom_type_scat_Cromer_Mann_a1
_atom_type_scat_Cromer_Mann_a2
_atom_type_scat_Cromer_Mann_a3
_atom_type_scat_Cromer_Mann_a4
_atom_type_scat_Cromer_Mann_b1
_atom_type_scat_Cromer_Mann_b2
_atom_type_scat_Cromer_Mann_b3
_atom_type_scat_Cromer_Mann_b4
_atom_type_scat_Cromer_Mann_c
_atom_type_scat_source
_atom_type_scat_dispersion_source
H 0.00000 0.00000 0.49300 0.32291 0.14019 0.04081 10.51090 26.12570 3.14236 57.79970 0.0030380000826 'International Tables Volume C Table 6.1.1.4 (pp. 500-502)' 'Henke, Gullikson and Davis, At. Data and Nucl. Data Tables, 1993, 54, 2'
C 0.00347 0.00161 2.31000 1.02000 1.58860 0.86500 20.84390 10.20750 0.56870 51.65120 0.215599998832 'International Tables Volume C Table 6.1.1.4 (pp. 500-502)' 'Henke, Gullikson and Davis, At. Data and Nucl. Data Tables, 1993, 54, 2'
O 0.01158 0.00611 3.04850 2.28680 1.54630 0.86700 13.27710 5.70110 0.32390 32.90890 0.250800013542 'International Tables Volume C Table 6.1.1.4 (pp. 500-502)' 'Henke, Gullikson and Davis, At. Data and Nucl. Data Tables, 1993, 54, 2'

loop_
_geom_angle_atom_site_label_1
_geom_angle_atom_site_label_2
_geom_angle_atom_site_label_3
_geom_angle
_geom_angle_site_symmetry_1
_geom_angle_site_symmetry_3
_geom_angle_publ_flag
C7 O1 C1 118.70(15) . . ?
C2 C1 O1 115.06(18) . . ?
C6 C1 O1 123.21(18) . . ?
C6 C1 C2 121.74(18) . . ?
C3 C2 C1 118.1(2) . . ?
C19 C2 C1 122.31(18) . . ?
C19 C2 C3 119.63(19) . . ?
C4 C3 C2 123.1(2) . . ?
C5 C4 C3 116.47(19) . . ?
C30 C4 C3 120.0(2) . . ?
C30 C4 C5 123.5(2) . . ?
C6 C5 C4 123.5(2) . . ?
C5 C6 C1 117.17(19) . . ?
C27 C6 C1 122.21(17) . . ?
C27 C6 C5 120.62(18) . . ?
C8 C7 O1 123.28(17) . . ?
C12 C7 O1 114.99(18) . . ?
C12 C7 C8 121.72(19) . . ?
C9 C8 C7 116.37(18) . . ?
C27 C8 C7 122.30(18) . . ?
C27 C8 C9 121.33(18) . . ?
C10 C9 C8 123.9(2) . . ?
C11 C10 C9 116.84(19) . . ?
C34 C10 C9 121.8(2) . . ?
C34 C10 C11 121.36(19) . . ?
C12 C11 C10 121.2(2) . . ?
C11 C12 C7 120.0(2) . . ?
C18 C13 C14 117.6(4) . . ?
C26 C13 C14 123.1(3) . . ?
C26 C13 C18 119.3(3) . . ?
C15 C14 C13 121.6(4) . . ?
C16 C15 C14 120.7(4) . . ?
C17 C16 C15 120.5(4) . . ?
C18 C17 C16 121.7(3) . . ?
C17 C18 C13 117.9(3) . . ?
C19 C18 C13 119.4(3) . . ?
C19 C18 C17 122.8(2) . . ?
C18 C19 C2 119.3(2) . . ?
C20 C19 C2 119.7(2) . . ?
C20 C19 C18 120.9(2) . . ?
C21 C20 C19 123.0(2) . . ?
C25 C20 C19 119.2(3) . . ?
C25 C20 C21 117.8(3) . . ?
C22 C21 C20 121.5(3) . . ?
C23 C22 C21 120.8(4) . . ?
C24 C23 C22 119.7(4) . . ?
C25 C24 C23 121.9(4) . . ?
C24 C25 C20 118.2(3) . . ?
C26 C25 C20 118.5(3) . . ?
C26 C25 C24 123.3(3) . . ?
C25 C26 C13 122.6(3) . . ?
C8 C27 C6 110.11(16) . . ?
C28 C27 C6 109.14(18) . . ?
C28 C27 C8 109.95(17) . . ?
C29 C27 C6 109.11(18) . . ?
C29 C27 C8 109.29(18) . . ?
C29 C27 C28 109.2(2) . . ?
C31 C30 C4 109.9(2) . . ?
C32 C30 C4 108.5(2) . . ?
C32 C30 C31 109.8(3) . . ?
C33 C30 C4 112.3(2) . . ?
C33 C30 C31 110.1(3) . . ?
C33 C30 C32 106.2(3) . . ?
C31a C30 C4 113.5(10) . . ?
C31a C30 C31 58.3(12) . . ?
C31a C30 C32 53.0(12) . . ?
C31a C30 C33 133.8(10) . . ?
C32a C30 C4 113.4(14) . . ?
C32a C30 C31 136.6(14) . . ?
C32a C30 C32 58.5(16) . . ?
C32a C30 C33 49.7(16) . . ?
C32a C30 C31a 105.0(19) . . ?
C33a C30 C4 108.2(11) . . ?
C33a C30 C31 52.1(13) . . ?
C33a C30 C32 143.0(11) . . ?
C33a C30 C33 63.0(13) . . ?
C33a C30 C31a 107.0(17) . . ?
C33a C30 C32a 110(2) . . ?
C35 C34 C10 110.7(3) . . ?
C35a C34 C10 111.2(5) . . ?
C35a C34 C35 51.4(7) . . ?
C36 C34 C10 108.2(3) . . ?
C36 C34 C35 111.6(5) . . ?
C36 C34 C35a 62.8(8) . . ?
C36a C34 C10 114.4(7) . . ?
C36a C34 C35 134.0(7) . . ?
C36a C34 C35a 102.1(12) . . ?
C36a C34 C36 44.8(11) . . ?
C37 C34 C10 111.1(2) . . ?
C37 C34 C35 108.5(4) . . ?
C37 C34 C35a 137.5(5) . . ?
C37 C34 C36 106.8(4) . . ?
C37 C34 C36a 63.1(12) . . ?
C37a C34 C10 110.6(7) . . ?
C37a C34 C35 54.3(10) . . ?
C37a C34 C35a 102.9(12) . . ?
C37a C34 C36 141.2(7) . . ?
C37a C34 C36a 114.7(13) . . ?
C37a C34 C37 57.8(11) . . ?

loop_
_geom_bond_atom_site_label_1
_geom_bond_atom_site_label_2
_geom_bond_distance
_geom_bond_site_symmetry_2
_geom_bond_publ_flag
O1 C1 1.378(2) . ?
O1 C7 1.379(2) . ?
C1 C2 1.392(3) . ?
C1 C6 1.384(3) . ?
C2 C3 1.380(3) . ?
C2 C19 1.497(3) . ?
C3 C4 1.387(3) . ?
C4 C5 1.379(3) . ?
C4 C30 1.533(3) . ?
C5 C6 1.398(3) . ?
C6 C27 1.522(3) . ?
C7 C8 1.378(3) . ?
C7 C12 1.383(3) . ?
C8 C9 1.400(3) . ?
C8 C27 1.526(3) . ?
C9 C10 1.387(3) . ?
C10 C11 1.390(3) . ?
C10 C34 1.532(3) . ?
C11 C12 1.375(3) . ?
C13 C14 1.445(5) . ?
C13 C18 1.430(4) . ?
C13 C26 1.378(5) . ?
C14 C15 1.337(6) . ?
C15 C16 1.393(6) . ?
C16 C17 1.357(4) . ?
C17 C18 1.421(4) . ?
C18 C19 1.405(4) . ?
C19 C20 1.407(4) . ?
C20 C21 1.417(4) . ?
C20 C25 1.436(4) . ?
C21 C22 1.351(4) . ?
C22 C23 1.407(5) . ?
C23 C24 1.349(5) . ?
C24 C25 1.419(5) . ?
C25 C26 1.400(5) . ?
C27 C28 1.535(3) . ?
C27 C29 1.542(3) . ?
C30 C31 1.505(4) . ?
C30 C32 1.546(5) . ?
C30 C33 1.515(4) . ?
C30 C31a 1.54(2) . ?
C30 C32a 1.51(3) . ?
C30 C33a 1.61(2) . ?
C34 C35 1.477(5) . ?
C34 C35a 1.657(15) . ?
C34 C36 1.505(6) . ?
C34 C36a 1.427(13) . ?
C34 C37 1.550(5) . ?
C34 C37a 1.493(14) . ?

loop_
_geom_torsion_atom_site_label_1
_geom_torsion_atom_site_label_2
_geom_torsion_atom_site_label_3
_geom_torsion_atom_site_label_4
_geom_torsion
_geom_torsion_site_symmetry_1
_geom_torsion_site_symmetry_2
_geom_torsion_site_symmetry_3
_geom_torsion_site_symmetry_4
_geom_torsion_publ_flag
O1 C1 C2 C3 179.5(2) . . . . ?
O1 C1 C2 C19 0.6(2) . . . . ?
O1 C1 C6 C5 -179.4(2) . . . . ?
O1 C1 C6 C27 1.1(3) . . . . ?
O1 C7 C8 C9 -179.6(2) . . . . ?
O1 C7 C8 C27 -0.0(2) . . . . ?
O1 C7 C12 C11 -179.99(19) . . . . ?
C1 C2 C3 C4 -0.1(3) . . . . ?
C1 C2 C19 C18 -100.3(2) . . . . ?
C1 C2 C19 C20 83.9(2) . . . . ?
C1 C6 C5 C4 -0.3(2) . . . . ?
C1 C6 C27 C8 -4.1(2) . . . . ?
C1 C6 C27 C28 -124.8(2) . . . . ?
C1 C6 C27 C29 115.9(2) . . . . ?
C2 C3 C4 C5 0.7(3) . . . . ?
C2 C3 C4 C30 -179.5(2) . . . . ?
C2 C19 C18 C13 -173.4(2) . . . . ?
C2 C19 C18 C17 7.7(2) . . . . ?
C2 C19 C20 C21 -8.5(2) . . . . ?
C2 C19 C20 C25 170.9(2) . . . . ?
C3 C4 C5 C6 -0.4(3) . . . . ?
C3 C4 C30 C31 -66.0(3) . . . . ?
C3 C4 C30 C32 54.1(3) . . . . ?
C3 C4 C30 C33 171.1(3) . . . . ?
C3 C4 C30 C31a -2.8(14) . . . . ?
C3 C4 C30 C32a 116.9(19) . . . . ?
C3 C4 C30 C33a -121.3(14) . . . . ?
C4 C5 C6 C27 179.2(2) . . . . ?
C5 C6 C27 C8 176.4(2) . . . . ?
C5 C6 C27 C28 55.7(2) . . . . ?
C5 C6 C27 C29 -63.6(2) . . . . ?
C6 C27 C8 C7 3.6(2) . . . . ?
C6 C27 C8 C9 -176.88(17) . . . . ?
C7 C8 C9 C10 -0.0(2) . . . . ?
C7 C8 C27 C28 123.8(2) . . . . ?
C7 C8 C27 C29 -116.3(2) . . . . ?
C7 C12 C11 C10 -0.7(3) . . . . ?
C8 C9 C10 C11 -0.2(3) . . . . ?
C8 C9 C10 C34 -178.8(2) . . . . ?
C9 C10 C11 C12 0.6(2) . . . . ?
C9 C10 C34 C35 -41.8(5) . . . . ?
C9 C10 C34 C35a 13.5(10) . . . . ?
C9 C10 C34 C36 80.7(4) . . . . ?
C9 C10 C34 C36a 128.6(15) . . . . ?
C9 C10 C34 C37 -162.4(4) . . . . ?
C9 C10 C34 C37a -100.1(13) . . . . ?
C13 C14 C15 C16 1.6(4) . . . . ?
C13 C18 C17 C16 -1.1(3) . . . . ?
C13 C18 C19 C20 2.3(3) . . . . ?
C13 C26 C25 C20 -0.6(3) . . . . ?
C13 C26 C25 C24 179.3(3) . . . . ?
C14 C15 C16 C17 -1.1(5) . . . . ?
C15 C16 C17 C18 0.9(4) . . . . ?
C16 C17 C18 C19 177.8(2) . . . . ?
C17 C18 C19 C20 -176.6(2) . . . . ?
C18 C19 C20 C21 175.8(2) . . . . ?
C18 C19 C20 C25 -4.8(3) . . . . ?
C19 C20 C21 C22 178.3(3) . . . . ?
C19 C20 C25 C24 -175.9(2) . . . . ?
C19 C20 C25 C26 4.0(3) . . . . ?
C20 C21 C22 C23 -1.8(3) . . . . ?
C20 C25 C24 C23 -3.3(3) . . . . ?
C21 C22 C23 C24 2.0(4) . . . . ?
C22 C23 C24 C25 0.6(4) . . . . ?
C23 C24 C25 C26 176.8(3) . . . . ?

loop_
_restr_equal_distance_atom_site_label_1
_restr_equal_distance_atom_site_label_2
_restr_equal_distance_site_symmetry_2
_restr_equal_distance_class_id
C30 C31 1 1
C30 C32 1 2
C30 C33 1 3
C30 C31a 1 1
C30 C32a 1 2
C30 C33a 1 3

loop_
_restr_equal_distance_class_class_id
_restr_equal_distance_class_target_weight_param
_restr_equal_distance_class_average
_restr_equal_distance_class_esd
_restr_equal_distance_class_diff_max
1 0.0200 1.5207 0.0160 0.0160
2 0.0200 1.5260 0.0204 0.0204
3 0.0200 1.5611 0.0457 0.0457

loop_
_restr_U_iso_atom_site_label
_restr_U_iso_weight_param
C31 0.0100
C32 0.0100
C33 0.0100
C31a 0.0100
C32a 0.0100
C33a 0.0100
